data_7235297
loop_
_publ_author_name
'Xie, Xiaohua'
'Jing, Linhai'
'Qin, Dabin'
'He, Wujun'
'Wu, Song'
'Jin, Lunqiang'
'Luo, Gan'

_publ_section_title
;
 Regioselective asymmetric stereoablative O-alkylation of
 \a-nitrophosphonates via o-azaxylylene intermediates generated in situ
 from 3-bromooxindoles
;
_journal_issue 23
_journal_name_full 'RSC Advances'
_journal_page_first 11605
_journal_paper_doi 10.1039/c3ra47100d
_journal_volume 4
_journal_year 2014
_chemical_formula_sum 'C30 H34 Cl N2 O6 P'
_chemical_formula_weight 585.01
_space_group_IT_number 4
_space_group_name_Hall 'P 2yb'
_space_group_name_H-M_alt 'P 1 21 1'
_symmetry_cell_setting monoclinic
_symmetry_space_group_name_H-M 'P 1 21 1'
_atom_sites_solution_hydrogens geom
_atom_sites_solution_primary direct
_atom_sites_solution_secondary difmap
_audit_creation_method SHELXL-97
_cell_angle_alpha 90.00
_cell_angle_beta 90.842(6)
_cell_angle_gamma 90.00
_cell_formula_units_Z 4
_cell_length_a 10.109(3)
_cell_length_b 20.659(5)
_cell_length_c 14.446(4)
_cell_measurement_reflns_used 1617
_cell_measurement_temperature 296(2)
_cell_measurement_theta_max 18.85
_cell_measurement_theta_min 2.24
_cell_volume 3016.6(14)
_computing_cell_refinement 'Bruker SAINT'
_computing_data_collection 'Bruker APEX2'
_computing_data_reduction 'Bruker SAINT'
_computing_molecular_graphics 'Bruker SHELXTL'
_computing_publication_material 'Bruker SHELXTL'
_computing_structure_refinement 'SHELXL-97 (Sheldrick, 2008)'
_computing_structure_solution 'SHELXS-97 (Sheldrick, 2008)'
_diffrn_ambient_temperature 296(2)
_diffrn_measured_fraction_theta_full 0.999
_diffrn_measured_fraction_theta_max 0.999
_diffrn_measurement_device_type 'Bruker APEX-II CCD'
_diffrn_measurement_method '\f and \w scans'
_diffrn_radiation_monochromator graphite
_diffrn_radiation_source 'fine-focus sealed tube'
_diffrn_radiation_type MoK\a
_diffrn_radiation_wavelength 0.71073
_diffrn_reflns_av_R_equivalents 0.0603
_diffrn_reflns_av_sigmaI/netI 0.1112
_diffrn_reflns_limit_h_max 12
_diffrn_reflns_limit_h_min -12
_diffrn_reflns_limit_k_max 24
_diffrn_reflns_limit_k_min -24
_diffrn_reflns_limit_l_max 14
_diffrn_reflns_limit_l_min -17
_diffrn_reflns_number 15487
_diffrn_reflns_theta_full 25.00
_diffrn_reflns_theta_max 25.00
_diffrn_reflns_theta_min 2.01
_exptl_absorpt_coefficient_mu 0.224
_exptl_absorpt_correction_T_max 0.9629
_exptl_absorpt_correction_T_min 0.9503
_exptl_absorpt_correction_type multi-scan
_exptl_absorpt_process_details SADABS
_exptl_crystal_colour colorless
_exptl_crystal_density_diffrn 1.288
_exptl_crystal_density_method 'not measured'
_exptl_crystal_description block
_exptl_crystal_F_000 1232
_exptl_crystal_size_max 0.23
_exptl_crystal_size_mid 0.21
_exptl_crystal_size_min 0.17
_refine_diff_density_max 0.507
_refine_diff_density_min -0.313
_refine_diff_density_rms 0.049
_refine_ls_abs_structure_details 'Flack H D (1983), Acta Cryst. A39, 876-881'
_refine_ls_abs_structure_Flack -0.06(8)
_refine_ls_extinction_coef 0.0035(6)
_refine_ls_extinction_expression Fc^*^=kFc[1+0.001xFc^2^\l^3^/sin(2\q)]^-1/4^
_refine_ls_extinction_method SHELXL
_refine_ls_goodness_of_fit_ref 1.050
_refine_ls_hydrogen_treatment constr
_refine_ls_matrix_type full
_refine_ls_number_parameters 732
_refine_ls_number_reflns 9570
_refine_ls_number_restraints 30
_refine_ls_restrained_S_all 1.083
_refine_ls_R_factor_all 0.1227
_refine_ls_R_factor_gt 0.0635
_refine_ls_shift/su_max 0.000
_refine_ls_shift/su_mean 0.000
_refine_ls_structure_factor_coef Fsqd
_refine_ls_weighting_details 'calc w=1/[\s^2^(Fo^2^)+(0.0385P)^2^+0.0000P] where P=(Fo^2^+2Fc^2^)/3'
_refine_ls_weighting_scheme calc
_refine_ls_wR_factor_gt 0.1297
_refine_ls_wR_factor_ref 0.1503
_reflns_number_gt 5458
_reflns_number_total 9570
_reflns_threshold_expression >2sigma(I)
_cod_data_source_file c3ra47100d2.cif
_cod_data_source_block a
_cod_depositor_comments
;
The following automatic conversions were performed:

data item '_exptl_absorpt_correction_type' value 'Multi-scan' was
changed to 'multi-scan' in accordance with the
/home/saulius/struct/COD-crude-data/automatic-downloads/DataCite-retrospective/RSC/depositions/lib/dictionaries/cif_core.dic
dictionary named 'cif_core.dic' version 2.4.2 last updated on
2011-04-26.

data item '_symmetry_cell_setting' value 'Monoclinic' was changed to
'monoclinic' in accordance with the
/home/saulius/struct/COD-crude-data/automatic-downloads/DataCite-retrospective/RSC/depositions/lib/dictionaries/cif_core.dic
dictionary named 'cif_core.dic' version 2.4.2 last updated on
2011-04-26.

Automatic conversion script
Id: cif_fix_values 6909 2019-04-08 15:41:33Z antanas 
;
_cod_original_sg_symbol_H-M 'P2(1)   '
_cod_database_code 7235297

loop_
_symmetry_equiv_pos_as_xyz
'x, y, z'
'-x, y+1/2, -z'

loop_
_atom_site_label
_atom_site_type_symbol
_atom_site_fract_x
_atom_site_fract_y
_atom_site_fract_z
_atom_site_U_iso_or_equiv
_atom_site_adp_type
_atom_site_occupancy
_atom_site_symmetry_multiplicity
_atom_site_calc_flag
_atom_site_refinement_flags
P1 P 0.61340(16) 0.54406(7) 0.78863(11) 0.0539(4) Uani 1 1 d .
P2 P 0.59576(16) 0.76762(7) 0.27761(11) 0.0546(4) Uani 1 1 d .
C1 C 0.5893(7) 0.7897(3) 0.6338(5) 0.0601(17) Uani 1 1 d .
C2 C 0.4625(7) 0.8142(3) 0.6411(6) 0.077(2) Uani 1 1 d .
H2 H 0.4092 0.8208 0.5889 0.092 Uiso 1 1 calc R
C3 C 0.4184(8) 0.8283(3) 0.7275(7) 0.084(2) Uani 1 1 d .
H3 H 0.3335 0.8449 0.7336 0.101 Uiso 1 1 calc R
C4 C 0.4950(8) 0.8190(3) 0.8060(6) 0.076(2) Uani 1 1 d .
H4 H 0.4612 0.8291 0.8638 0.091 Uiso 1 1 calc R
C5 C 0.6208(6) 0.7947(3) 0.7994(5) 0.0635(17) Uani 1 1 d .
H5 H 0.6733 0.7887 0.8521 0.076 Uiso 1 1 calc R
C6 C 0.6679(6) 0.7796(2) 0.7133(4) 0.0506(15) Uani 1 1 d .
C7 C 0.7985(6) 0.7548(3) 0.6833(4) 0.0509(15) Uani 1 1 d .
C8 C 0.7774(8) 0.7483(3) 0.5765(4) 0.0603(17) Uani 1 1 d .
C9 C 0.9171(6) 0.7996(3) 0.6967(4) 0.0583(15) Uani 1 1 d .
H9A H 0.9921 0.7803 0.6660 0.070 Uiso 1 1 calc R
H9B H 0.8975 0.8401 0.6654 0.070 Uiso 1 1 calc R
C10 C 0.9582(5) 0.8149(3) 0.7954(4) 0.0481(14) Uani 1 1 d .
C11 C 0.9209(6) 0.8722(3) 0.8361(5) 0.0634(17) Uani 1 1 d .
H11 H 0.8666 0.9008 0.8033 0.076 Uiso 1 1 calc R
C12 C 0.9630(6) 0.8881(3) 0.9250(4) 0.0613(17) Uani 1 1 d .
H12 H 0.9357 0.9271 0.9505 0.074 Uiso 1 1 calc R
C13 C 1.0437(6) 0.8480(3) 0.9769(4) 0.0535(15) Uani 1 1 d .
C14 C 1.0769(6) 0.7903(3) 0.9347(5) 0.0717(19) Uani 1 1 d .
H14 H 1.1291 0.7610 0.9678 0.086 Uiso 1 1 calc R
C15 C 1.0370(6) 0.7738(3) 0.8466(4) 0.0644(17) Uani 1 1 d .
H15 H 1.0635 0.7346 0.8214 0.077 Uiso 1 1 calc R
C16 C 1.0930(7) 0.8645(3) 1.0735(4) 0.0679(18) Uani 1 1 d .
C17 C 1.0666(9) 0.9338(4) 1.1024(5) 0.109(3) Uani 1 1 d .
H17A H 1.1105 0.9628 1.0610 0.163 Uiso 1 1 calc R
H17B H 1.0995 0.9405 1.1643 0.163 Uiso 1 1 calc R
H17C H 0.9731 0.9419 1.1002 0.163 Uiso 1 1 calc R
C18 C 1.2418(8) 0.8587(5) 1.0794(6) 0.141(4) Uani 1 1 d .
H18A H 1.2666 0.8140 1.0741 0.211 Uiso 1 1 calc R
H18B H 1.2727 0.8753 1.1379 0.211 Uiso 1 1 calc R
H18C H 1.2805 0.8830 1.0301 0.211 Uiso 1 1 calc R
C19 C 1.0269(11) 0.8210(5) 1.1437(6) 0.133(4) Uani 1 1 d .
H19A H 0.9326 0.8243 1.1368 0.199 Uiso 1 1 calc R
H19B H 1.0529 0.8341 1.2051 0.199 Uiso 1 1 calc R
H19C H 1.0536 0.7769 1.1338 0.199 Uiso 1 1 calc R
C20 C 0.7314(5) 0.6090(3) 0.7933(4) 0.0461(14) Uani 1 1 d .
C21 C 0.8185(5) 0.6185(3) 0.8751(4) 0.0474(14) Uani 1 1 d .
C22 C 0.9510(6) 0.6028(3) 0.8745(4) 0.0620(17) Uani 1 1 d .
H22 H 0.9891 0.5887 0.8199 0.074 Uiso 1 1 calc R
C23 C 1.0287(6) 0.6078(3) 0.9552(4) 0.0628(17) Uani 1 1 d .
H23 H 1.1175 0.5961 0.9548 0.075 Uiso 1 1 calc R
C24 C 0.9730(6) 0.6298(3) 1.0342(4) 0.0593(16) Uani 1 1 d .
C25 C 0.8415(6) 0.6451(3) 1.0372(4) 0.0669(18) Uani 1 1 d .
H25 H 0.8044 0.6596 1.0920 0.080 Uiso 1 1 calc R
C26 C 0.7652(6) 0.6388(3) 0.9589(4) 0.0637(17) Uani 1 1 d .
H26 H 0.6754 0.6483 0.9615 0.076 Uiso 1 1 calc R
C27 C 0.3732(7) 0.5914(3) 0.8137(5) 0.080(2) Uani 1 1 d .
H27A H 0.3738 0.5637 0.8679 0.096 Uiso 1 1 calc R
H27B H 0.2882 0.5864 0.7824 0.096 Uiso 1 1 calc R
C28 C 0.3892(8) 0.6584(4) 0.8427(6) 0.111(3) Uani 1 1 d .
H28A H 0.4634 0.6618 0.8847 0.166 Uiso 1 1 calc R
H28B H 0.3106 0.6726 0.8732 0.166 Uiso 1 1 calc R
H28C H 0.4041 0.6851 0.7895 0.166 Uiso 1 1 calc R
C29 C 0.5937(10) 0.4546(6) 0.6649(8) 0.153(4) Uani 1 1 d DU
H29A H 0.6059 0.4163 0.7030 0.183 Uiso 1 1 calc R
H29B H 0.5014 0.4666 0.6701 0.183 Uiso 1 1 calc R
C30 C 0.6085(11) 0.4351(6) 0.5784(7) 0.161(4) Uani 1 1 d DU
H30A H 0.5948 0.4711 0.5372 0.242 Uiso 1 1 calc R
H30B H 0.5451 0.4018 0.5643 0.242 Uiso 1 1 calc R
H30C H 0.6962 0.4184 0.5708 0.242 Uiso 1 1 calc R
C31 C 0.6299(6) 0.5100(3) 0.1528(4) 0.0545(15) Uani 1 1 d .
C32 C 0.7574(7) 0.4866(3) 0.1633(5) 0.0710(19) Uani 1 1 d .
H32 H 0.8087 0.4769 0.1123 0.085 Uiso 1 1 calc R
C33 C 0.8063(7) 0.4783(3) 0.2532(6) 0.079(2) Uani 1 1 d .
H33 H 0.8913 0.4620 0.2620 0.095 Uiso 1 1 calc R
C34 C 0.7323(7) 0.4936(3) 0.3290(5) 0.0741(19) Uani 1 1 d .
H34 H 0.7673 0.4870 0.3882 0.089 Uiso 1 1 calc R
C35 C 0.6063(7) 0.5186(3) 0.3182(5) 0.0659(18) Uani 1 1 d .
H35 H 0.5571 0.5301 0.3696 0.079 Uiso 1 1 calc R
C36 C 0.5542(6) 0.5263(3) 0.2289(4) 0.0531(15) Uani 1 1 d .
C37 C 0.4229(5) 0.5487(3) 0.1946(4) 0.0484(13) Uani 1 1 d .
C38 C 0.4389(6) 0.5488(3) 0.0881(4) 0.0563(15) Uani 1 1 d .
C39 C 0.3076(6) 0.5030(3) 0.2132(4) 0.0530(15) Uani 1 1 d .
H39A H 0.2329 0.5169 0.1752 0.064 Uiso 1 1 calc R
H39B H 0.3324 0.4601 0.1924 0.064 Uiso 1 1 calc R
C40 C 0.2613(5) 0.4975(3) 0.3125(4) 0.0481(14) Uani 1 1 d .
C41 C 0.3076(6) 0.4497(3) 0.3696(4) 0.0578(16) Uani 1 1 d .
H41 H 0.3762 0.4233 0.3499 0.069 Uiso 1 1 calc R
C42 C 0.2542(6) 0.4398(3) 0.4568(4) 0.0607(16) Uani 1 1 d .
H42 H 0.2890 0.4074 0.4947 0.073 Uiso 1 1 calc R
C43 C 0.1512(6) 0.4767(3) 0.4879(4) 0.0482(14) Uani 1 1 d .
C44 C 0.1097(6) 0.5262(3) 0.4319(4) 0.0673(18) Uani 1 1 d .
H44 H 0.0445 0.5541 0.4530 0.081 Uiso 1 1 calc R
C45 C 0.1617(6) 0.5363(3) 0.3442(4) 0.0648(17) Uani 1 1 d .
H45 H 0.1288 0.5696 0.3071 0.078 Uiso 1 1 calc R
C46 C 0.0870(6) 0.4606(3) 0.5816(5) 0.0674(18) Uani 1 1 d .
C47 C 0.0195(9) 0.3934(4) 0.5706(6) 0.116(3) Uani 1 1 d .
H47A H -0.0219 0.3817 0.6276 0.173 Uiso 1 1 calc R
H47B H 0.0848 0.3615 0.5555 0.173 Uiso 1 1 calc R
H47C H -0.0461 0.3954 0.5220 0.173 Uiso 1 1 calc R
C48 C -0.0174(7) 0.5090(4) 0.6061(5) 0.106(3) Uani 1 1 d .
H48A H -0.0550 0.4976 0.6645 0.160 Uiso 1 1 calc R
H48B H -0.0854 0.5091 0.5591 0.160 Uiso 1 1 calc R
H48C H 0.0215 0.5513 0.6105 0.160 Uiso 1 1 calc R
C49 C 0.1945(8) 0.4594(5) 0.6576(5) 0.117(3) Uani 1 1 d .
H49A H 0.2358 0.5012 0.6619 0.175 Uiso 1 1 calc R
H49B H 0.2597 0.4274 0.6428 0.175 Uiso 1 1 calc R
H49C H 0.1552 0.4489 0.7158 0.175 Uiso 1 1 calc R
C50 C 0.4842(5) 0.7010(3) 0.2885(4) 0.0495(14) Uani 1 1 d .
C51 C 0.4044(6) 0.6921(3) 0.3726(4) 0.0497(14) Uani 1 1 d .
C52 C 0.4559(6) 0.6635(3) 0.4496(4) 0.0573(15) Uani 1 1 d .
H52 H 0.5421 0.6478 0.4485 0.069 Uiso 1 1 calc R
C53 C 0.3843(7) 0.6572(3) 0.5289(4) 0.0641(17) Uani 1 1 d .
H53 H 0.4206 0.6365 0.5805 0.077 Uiso 1 1 calc R
C54 C 0.2602(6) 0.6813(3) 0.5311(4) 0.0621(17) Uani 1 1 d .
C55 C 0.2029(7) 0.7109(4) 0.4546(5) 0.080(2) Uani 1 1 d .
H55 H 0.1168 0.7267 0.4566 0.096 Uiso 1 1 calc R
C56 C 0.2764(7) 0.7165(4) 0.3755(5) 0.077(2) Uani 1 1 d .
H56 H 0.2401 0.7368 0.3236 0.093 Uiso 1 1 calc R
C57 C 0.6072(12) 0.8160(6) 0.0890(9) 0.163(4) Uani 1 1 d DU
H57A H 0.6923 0.7947 0.0834 0.196 Uiso 1 1 calc R
H57B H 0.5481 0.8027 0.0390 0.196 Uiso 1 1 calc R
C58 C 0.6168(12) 0.8769(6) 0.0964(14) 0.265(10) Uani 1 1 d D
H58A H 0.5317 0.8949 0.1099 0.398 Uiso 1 1 calc R
H58B H 0.6480 0.8947 0.0393 0.398 Uiso 1 1 calc R
H58C H 0.6781 0.8873 0.1455 0.398 Uiso 1 1 calc R
C59 C 0.8441(8) 0.7231(4) 0.3046(5) 0.088(2) Uani 1 1 d U
H59A H 0.9268 0.7296 0.2728 0.106 Uiso 1 1 calc R
H59B H 0.8456 0.7490 0.3606 0.106 Uiso 1 1 calc R
C60 C 0.8290(9) 0.6580(4) 0.3268(6) 0.109(3) Uani 1 1 d .
H60A H 0.7548 0.6529 0.3669 0.163 Uiso 1 1 calc R
H60B H 0.9077 0.6426 0.3577 0.163 Uiso 1 1 calc R
H60C H 0.8141 0.6335 0.2712 0.163 Uiso 1 1 calc R
Cl1 Cl 1.0716(2) 0.63605(11) 1.13249(13) 0.0980(7) Uani 1 1 d .
Cl2 Cl 0.16787(19) 0.67497(11) 0.63119(13) 0.0989(7) Uani 1 1 d .
N1 N 0.6573(6) 0.7726(2) 0.5562(3) 0.0629(14) Uani 1 1 d .
H1A H 0.6265 0.7769 0.5007 0.075 Uiso 1 1 calc R
N2 N 0.7417(4) 0.6457(2) 0.7197(3) 0.0520(12) Uani 1 1 d .
N3 N 0.5586(5) 0.5213(2) 0.0722(3) 0.0610(13) Uani 1 1 d .
H3A H 0.5867 0.5120 0.0179 0.073 Uiso 1 1 calc R
N4 N 0.4764(4) 0.6604(2) 0.2184(3) 0.0526(12) Uani 1 1 d .
O1 O 0.8599(5) 0.7291(2) 0.5241(3) 0.0827(14) Uani 1 1 d .
O2 O 0.8403(4) 0.69498(17) 0.7276(2) 0.0550(10) Uani 1 1 d .
O3 O 0.6772(4) 0.64251(19) 0.6459(3) 0.0615(11) Uani 1 1 d .
O4 O 0.6094(4) 0.51175(19) 0.8792(3) 0.0618(11) Uani 1 1 d .
O5 O 0.4777(4) 0.5713(2) 0.7520(3) 0.0652(11) Uani 1 1 d .
O6 O 0.6626(4) 0.50178(19) 0.7075(3) 0.0667(12) Uani 1 1 d U
O7 O 0.3558(4) 0.5643(2) 0.0314(3) 0.0770(13) Uani 1 1 d .
O8 O 0.3795(4) 0.60981(17) 0.2309(2) 0.0538(10) Uani 1 1 d .
O9 O 0.5383(4) 0.65982(19) 0.1466(3) 0.0651(11) Uani 1 1 d .
O10 O 0.5996(4) 0.80296(17) 0.3658(3) 0.0608(11) Uani 1 1 d .
O11 O 0.5407(4) 0.8068(2) 0.1942(3) 0.0693(12) Uani 1 1 d U
O12 O 0.7305(4) 0.7431(2) 0.2436(3) 0.0671(12) Uani 1 1 d U

loop_
_atom_site_aniso_label
_atom_site_aniso_U_11
_atom_site_aniso_U_22
_atom_site_aniso_U_33
_atom_site_aniso_U_23
_atom_site_aniso_U_13
_atom_site_aniso_U_12
P1 0.0600(10) 0.0566(9) 0.0452(9) -0.0012(8) 0.0043(7) 0.0032(8)
P2 0.0648(11) 0.0543(9) 0.0448(10) 0.0079(8) -0.0026(8) 0.0000(8)
C1 0.071(5) 0.041(3) 0.069(5) 0.009(3) -0.015(4) 0.000(3)
C2 0.077(5) 0.052(4) 0.101(7) 0.015(4) -0.029(4) 0.000(4)
C3 0.080(5) 0.065(4) 0.107(7) -0.010(5) -0.003(5) 0.013(4)
C4 0.081(5) 0.069(4) 0.078(6) -0.001(4) 0.022(4) -0.002(4)
C5 0.057(4) 0.064(4) 0.069(5) -0.014(4) 0.002(3) -0.006(3)
C6 0.059(4) 0.043(3) 0.049(4) 0.000(3) -0.005(3) -0.005(3)
C7 0.065(4) 0.050(3) 0.037(3) 0.003(3) -0.008(3) 0.000(3)
C8 0.086(5) 0.058(4) 0.036(4) 0.002(3) -0.008(4) -0.008(4)
C9 0.066(4) 0.061(3) 0.048(4) 0.005(3) -0.010(3) -0.007(3)
C10 0.054(4) 0.045(3) 0.045(4) -0.004(3) -0.006(3) -0.002(3)
C11 0.061(4) 0.060(4) 0.069(5) 0.004(4) -0.018(3) 0.001(3)
C12 0.058(4) 0.059(4) 0.066(5) -0.021(4) 0.000(3) -0.002(3)
C13 0.054(4) 0.058(4) 0.049(4) -0.005(3) -0.004(3) -0.012(3)
C14 0.086(5) 0.066(4) 0.062(5) -0.004(4) -0.021(4) 0.017(4)
C15 0.082(5) 0.055(4) 0.055(4) -0.019(3) -0.020(3) 0.011(3)
C16 0.074(5) 0.080(5) 0.050(4) -0.005(4) 0.004(3) -0.017(4)
C17 0.156(8) 0.097(6) 0.073(6) -0.026(5) -0.007(5) -0.011(5)
C18 0.086(7) 0.233(12) 0.101(7) -0.061(8) -0.029(5) -0.004(7)
C19 0.195(10) 0.137(8) 0.067(6) 0.009(6) 0.007(6) -0.067(7)
C20 0.053(4) 0.051(3) 0.034(3) -0.001(3) 0.000(3) 0.008(3)
C21 0.051(4) 0.051(3) 0.041(3) 0.002(3) -0.001(3) 0.002(3)
C22 0.061(4) 0.073(4) 0.052(4) -0.006(3) -0.005(3) 0.023(3)
C23 0.056(4) 0.073(4) 0.060(4) 0.013(4) -0.001(3) 0.014(3)
C24 0.074(5) 0.061(4) 0.043(4) 0.010(3) -0.005(3) 0.014(3)
C25 0.076(5) 0.090(5) 0.035(3) -0.009(3) 0.002(3) 0.014(4)
C26 0.064(4) 0.085(4) 0.041(4) -0.002(4) 0.000(3) 0.014(4)
C27 0.079(5) 0.093(6) 0.067(5) 0.017(4) 0.005(4) 0.012(4)
C28 0.111(7) 0.086(6) 0.134(8) -0.011(6) -0.003(5) 0.008(5)
C29 0.137(7) 0.172(8) 0.151(8) -0.097(7) 0.013(6) -0.023(6)
C30 0.162(8) 0.210(8) 0.112(7) -0.062(7) 0.013(6) -0.064(7)
C31 0.055(4) 0.066(4) 0.042(4) 0.000(3) 0.012(3) -0.003(3)
C32 0.075(5) 0.081(4) 0.057(5) 0.000(4) 0.013(4) 0.013(4)
C33 0.056(4) 0.092(5) 0.090(6) 0.002(5) 0.000(4) 0.006(4)
C34 0.075(5) 0.089(5) 0.058(5) 0.005(4) -0.012(4) 0.005(4)
C35 0.070(5) 0.068(4) 0.060(4) 0.001(4) 0.004(3) -0.005(3)
C36 0.056(4) 0.051(3) 0.052(4) -0.005(3) 0.007(3) -0.004(3)
C37 0.051(4) 0.057(3) 0.037(3) -0.005(3) 0.008(2) -0.001(3)
C38 0.064(4) 0.060(4) 0.045(4) -0.008(3) 0.010(3) -0.003(3)
C39 0.062(4) 0.057(4) 0.040(3) -0.005(3) 0.003(3) -0.013(3)
C40 0.050(4) 0.050(3) 0.045(4) -0.001(3) 0.005(3) -0.009(3)
C41 0.067(4) 0.052(4) 0.055(4) 0.011(3) 0.015(3) 0.004(3)
C42 0.064(4) 0.060(4) 0.059(4) 0.015(3) -0.001(3) 0.002(3)
C43 0.051(4) 0.054(3) 0.040(4) 0.005(3) 0.005(3) -0.002(3)
C44 0.068(4) 0.074(4) 0.061(4) 0.007(4) 0.022(3) 0.018(3)
C45 0.067(4) 0.076(4) 0.052(4) 0.015(4) 0.007(3) 0.022(4)
C46 0.064(4) 0.086(5) 0.053(4) 0.009(4) 0.009(3) -0.005(4)
C47 0.155(8) 0.103(6) 0.090(6) 0.014(5) 0.061(6) -0.042(6)
C48 0.095(6) 0.148(8) 0.078(6) -0.001(6) 0.045(5) -0.003(6)
C49 0.109(7) 0.188(9) 0.053(5) 0.005(6) -0.002(4) 0.022(6)
C50 0.055(4) 0.054(3) 0.039(3) 0.001(3) 0.000(3) -0.001(3)
C51 0.057(4) 0.057(3) 0.036(3) -0.008(3) 0.006(3) -0.001(3)
C52 0.057(4) 0.064(4) 0.052(4) 0.006(3) 0.009(3) 0.003(3)
C53 0.072(5) 0.068(4) 0.052(4) -0.002(3) 0.005(3) 0.000(3)
C54 0.067(4) 0.076(4) 0.044(4) -0.008(3) 0.011(3) 0.014(4)
C55 0.064(4) 0.112(6) 0.066(5) 0.000(4) 0.010(4) 0.019(4)
C56 0.070(5) 0.112(6) 0.051(4) 0.006(4) 0.009(3) 0.031(4)
C57 0.163(4) 0.163(4) 0.163(4) -0.0006(11) 0.0021(11) 0.0003(11)
C58 0.129(11) 0.128(9) 0.54(3) -0.068(14) -0.111(14) 0.012(8)
C59 0.107(6) 0.090(5) 0.069(5) 0.028(5) -0.010(4) 0.001(4)
C60 0.131(7) 0.115(7) 0.080(6) -0.001(5) 0.022(5) -0.017(6)
Cl1 0.1032(14) 0.1232(16) 0.0665(12) -0.0057(12) -0.0351(10) 0.0292(12)
Cl2 0.0979(14) 0.1325(17) 0.0673(12) 0.0029(13) 0.0322(10) 0.0177(13)
N1 0.079(4) 0.066(3) 0.043(3) 0.007(3) -0.018(3) -0.008(3)
N2 0.057(3) 0.054(3) 0.044(3) -0.002(3) -0.008(2) -0.002(2)
N3 0.064(3) 0.073(3) 0.046(3) -0.004(3) 0.012(3) 0.003(3)
N4 0.055(3) 0.058(3) 0.045(3) 0.003(3) -0.001(2) -0.005(2)
O1 0.100(4) 0.106(4) 0.042(3) -0.002(3) 0.001(3) 0.009(3)
O2 0.061(3) 0.058(2) 0.046(2) 0.008(2) -0.0150(19) -0.004(2)
O3 0.080(3) 0.061(2) 0.043(2) 0.005(2) -0.020(2) -0.011(2)
O4 0.078(3) 0.068(3) 0.040(2) 0.004(2) 0.0079(19) 0.005(2)
O5 0.054(3) 0.092(3) 0.049(3) 0.010(2) 0.004(2) 0.008(2)
O6 0.077(3) 0.064(2) 0.059(3) -0.017(2) 0.013(2) -0.010(2)
O7 0.074(3) 0.114(4) 0.043(3) -0.004(3) -0.001(2) 0.010(3)
O8 0.061(3) 0.055(2) 0.046(2) -0.0085(19) 0.0147(19) -0.0043(19)
O9 0.078(3) 0.075(3) 0.043(2) -0.002(2) 0.023(2) -0.011(2)
O10 0.079(3) 0.051(2) 0.052(3) -0.002(2) -0.008(2) -0.005(2)
O11 0.083(3) 0.071(3) 0.054(3) 0.013(2) -0.008(2) 0.004(2)
O12 0.059(3) 0.086(3) 0.056(3) 0.008(2) -0.004(2) 0.004(2)

loop_
_atom_type_symbol
_atom_type_description
_atom_type_scat_dispersion_real
_atom_type_scat_dispersion_imag
_atom_type_scat_source
C C 0.0033 0.0016 'International Tables Vol C Tables 4.2.6.8 and 6.1.1.4'
H H 0.0000 0.0000 'International Tables Vol C Tables 4.2.6.8 and 6.1.1.4'
N N 0.0061 0.0033 'International Tables Vol C Tables 4.2.6.8 and 6.1.1.4'
O O 0.0106 0.0060 'International Tables Vol C Tables 4.2.6.8 and 6.1.1.4'
P P 0.1023 0.0942 'International Tables Vol C Tables 4.2.6.8 and 6.1.1.4'
Cl Cl 0.1484 0.1585 'International Tables Vol C Tables 4.2.6.8 and 6.1.1.4'

loop_
_geom_angle_atom_site_label_1
_geom_angle_atom_site_label_2
_geom_angle_atom_site_label_3
_geom_angle
O4 P1 O6 115.5(2)
O4 P1 O5 115.4(2)
O6 P1 O5 103.6(2)
O4 P1 C20 109.5(3)
O6 P1 C20 103.2(2)
O5 P1 C20 108.8(2)
O10 P2 O12 115.3(2)
O10 P2 O11 114.8(2)
O12 P2 O11 103.5(2)
O10 P2 C50 108.4(3)
O12 P2 C50 109.7(3)
O11 P2 C50 104.5(3)
N1 C1 C2 129.3(7)
N1 C1 C6 110.3(6)
C2 C1 C6 120.5(7)
C3 C2 C1 117.6(7)
C3 C2 H2 121.2
C1 C2 H2 121.2
C2 C3 C4 122.5(7)
C2 C3 H3 118.7
C4 C3 H3 118.7
C5 C4 C3 120.2(7)
C5 C4 H4 119.9
C3 C4 H4 119.9
C4 C5 C6 118.7(6)
C4 C5 H5 120.7
C6 C5 H5 120.7
C5 C6 C1 120.5(6)
C5 C6 C7 131.5(5)
C1 C6 C7 107.9(5)
O2 C7 C6 114.7(4)
O2 C7 C9 103.8(4)
C6 C7 C9 117.0(5)
O2 C7 C8 113.5(4)
C6 C7 C8 102.1(5)
C9 C7 C8 105.9(5)
O1 C8 N1 128.3(6)
O1 C8 C7 124.4(6)
N1 C8 C7 107.1(6)
C10 C9 C7 116.8(5)
C10 C9 H9A 108.1
C7 C9 H9A 108.1
C10 C9 H9B 108.1
C7 C9 H9B 108.1
H9A C9 H9B 107.3
C15 C10 C11 117.5(5)
C15 C10 C9 121.9(5)
C11 C10 C9 120.6(5)
C10 C11 C12 121.1(6)
C10 C11 H11 119.5
C12 C11 H11 119.5
C13 C12 C11 122.2(6)
C13 C12 H12 118.9
C11 C12 H12 118.9
C12 C13 C14 115.2(6)
C12 C13 C16 123.4(6)
C14 C13 C16 121.4(6)
C15 C14 C13 123.5(6)
C15 C14 H14 118.3
C13 C14 H14 118.3
C14 C15 C10 120.5(6)
C14 C15 H15 119.8
C10 C15 H15 119.8
C18 C16 C13 110.4(6)
C18 C16 C17 103.8(7)
C13 C16 C17 114.2(6)
C18 C16 C19 111.3(8)
C13 C16 C19 110.0(6)
C17 C16 C19 107.1(6)
C16 C17 H17A 109.5
C16 C17 H17B 109.5
H17A C17 H17B 109.5
C16 C17 H17C 109.5
H17A C17 H17C 109.5
H17B C17 H17C 109.5
C16 C18 H18A 109.5
C16 C18 H18B 109.5
H18A C18 H18B 109.5
C16 C18 H18C 109.5
H18A C18 H18C 109.5
H18B C18 H18C 109.5
C16 C19 H19A 109.5
C16 C19 H19B 109.5
H19A C19 H19B 109.5
C16 C19 H19C 109.5
H19A C19 H19C 109.5
H19B C19 H19C 109.5
N2 C20 C21 121.3(5)
N2 C20 P1 117.6(4)
C21 C20 P1 121.1(4)
C22 C21 C26 117.6(5)
C22 C21 C20 122.1(5)
C26 C21 C20 120.0(5)
C21 C22 C23 120.7(6)
C21 C22 H22 119.6
C23 C22 H22 119.6
C24 C23 C22 119.3(6)
C24 C23 H23 120.3
C22 C23 H23 120.3
C23 C24 C25 121.3(6)
C23 C24 Cl1 118.3(5)
C25 C24 Cl1 120.4(5)
C26 C25 C24 119.2(6)
C26 C25 H25 120.4
C24 C25 H25 120.4
C25 C26 C21 121.7(6)
C25 C26 H26 119.1
C21 C26 H26 119.1
O5 C27 C28 111.8(6)
O5 C27 H27A 109.3
C28 C27 H27A 109.3
O5 C27 H27B 109.3
C28 C27 H27B 109.3
H27A C27 H27B 107.9
C27 C28 H28A 109.5
C27 C28 H28B 109.5
H28A C28 H28B 109.5
C27 C28 H28C 109.5
H28A C28 H28C 109.5
H28B C28 H28C 109.5
C30 C29 O6 126.0(10)
C30 C29 H29A 105.8
O6 C29 H29A 105.8
C30 C29 H29B 105.8
O6 C29 H29B 105.8
H29A C29 H29B 106.2
C29 C30 H30A 109.5
C29 C30 H30B 109.5
H30A C30 H30B 109.5
C29 C30 H30C 109.5
H30A C30 H30C 109.5
H30B C30 H30C 109.5
N3 C31 C32 128.8(6)
N3 C31 C36 109.8(5)
C32 C31 C36 121.3(6)
C31 C32 C33 117.6(6)
C31 C32 H32 121.2
C33 C32 H32 121.2
C34 C33 C32 121.7(7)
C34 C33 H33 119.2
C32 C33 H33 119.2
C33 C34 C35 120.6(7)
C33 C34 H34 119.7
C35 C34 H34 119.7
C34 C35 C36 118.8(6)
C34 C35 H35 120.6
C36 C35 H35 120.6
C31 C36 C35 120.0(6)
C31 C36 C37 108.1(5)
C35 C36 C37 131.9(5)
O8 C37 C36 115.3(4)
O8 C37 C39 103.9(4)
C36 C37 C39 115.5(5)
O8 C37 C38 113.4(5)
C36 C37 C38 103.1(4)
C39 C37 C38 105.5(4)
O7 C38 N3 127.4(6)
O7 C38 C37 126.3(5)
N3 C38 C37 105.9(5)
C40 C39 C37 117.4(5)
C40 C39 H39A 108.0
C37 C39 H39A 108.0
C40 C39 H39B 108.0
C37 C39 H39B 108.0
H39A C39 H39B 107.2
C41 C40 C45 117.9(5)
C41 C40 C39 121.2(5)
C45 C40 C39 120.6(5)
C40 C41 C42 121.3(6)
C40 C41 H41 119.4
C42 C41 H41 119.4
C43 C42 C41 121.4(5)
C43 C42 H42 119.3
C41 C42 H42 119.3
C44 C43 C42 116.8(5)
C44 C43 C46 123.4(5)
C42 C43 C46 119.8(5)
C43 C44 C45 122.2(6)
C43 C44 H44 118.9
C45 C44 H44 118.9
C40 C45 C44 120.3(6)
C40 C45 H45 119.9
C44 C45 H45 119.9
C48 C46 C49 109.6(6)
C48 C46 C43 111.7(6)
C49 C46 C43 109.2(5)
C48 C46 C47 108.0(6)
C49 C46 C47 111.3(7)
C43 C46 C47 107.0(5)
C46 C47 H47A 109.5
C46 C47 H47B 109.5
H47A C47 H47B 109.5
C46 C47 H47C 109.5
H47A C47 H47C 109.5
H47B C47 H47C 109.5
C46 C48 H48A 109.5
C46 C48 H48B 109.5
H48A C48 H48B 109.5
C46 C48 H48C 109.5
H48A C48 H48C 109.5
H48B C48 H48C 109.5
C46 C49 H49A 109.5
C46 C49 H49B 109.5
H49A C49 H49B 109.5
C46 C49 H49C 109.5
H49A C49 H49C 109.5
H49B C49 H49C 109.5
N4 C50 C51 121.7(5)
N4 C50 P2 117.0(4)
C51 C50 P2 121.3(4)
C52 C51 C56 118.7(5)
C52 C51 C50 121.4(5)
C56 C51 C50 119.9(5)
C51 C52 C53 121.7(6)
C51 C52 H52 119.1
C53 C52 H52 119.1
C54 C53 C52 119.1(6)
C54 C53 H53 120.4
C52 C53 H53 120.4
C53 C54 C55 121.5(6)
C53 C54 Cl2 120.2(5)
C55 C54 Cl2 118.3(5)
C56 C55 C54 118.4(6)
C56 C55 H55 120.8
C54 C55 H55 120.8
C55 C56 C51 120.5(6)
C55 C56 H56 119.7
C51 C56 H56 119.7
C58 C57 O11 93.8(12)
C58 C57 H57A 113.0
O11 C57 H57A 113.0
C58 C57 H57B 113.0
O11 C57 H57B 113.0
H57A C57 H57B 110.4
C57 C58 H58A 109.5
C57 C58 H58B 109.5
H58A C58 H58B 109.5
C57 C58 H58C 109.5
H58A C58 H58C 109.5
H58B C58 H58C 109.5
C60 C59 O12 108.5(7)
C60 C59 H59A 110.0
O12 C59 H59A 110.0
C60 C59 H59B 110.0
O12 C59 H59B 110.0
H59A C59 H59B 108.4
C59 C60 H60A 109.5
C59 C60 H60B 109.5
H60A C60 H60B 109.5
C59 C60 H60C 109.5
H60A C60 H60C 109.5
H60B C60 H60C 109.5
C8 N1 C1 112.4(5)
C8 N1 H1A 123.8
C1 N1 H1A 123.8
O3 N2 C20 128.1(5)
O3 N2 O2 117.6(4)
C20 N2 O2 114.3(4)
C38 N3 C31 112.6(5)
C38 N3 H3A 123.7
C31 N3 H3A 123.7
O9 N4 C50 129.4(5)
O9 N4 O8 117.2(4)
C50 N4 O8 113.4(4)
N2 O2 C7 111.9(4)
C27 O5 P1 122.4(4)
C29 O6 P1 125.8(5)
C37 O8 N4 112.2(4)
P2 O11 C57 128.2(5)
C59 O12 P2 125.3(4)

loop_
_geom_bond_atom_site_label_1
_geom_bond_atom_site_label_2
_geom_bond_distance
P1 O4 1.470(4)
P1 O6 1.550(4)
P1 O5 1.568(4)
P1 C20 1.796(6)
P2 O10 1.469(4)
P2 O12 1.540(4)
P2 O11 1.549(4)
P2 C50 1.787(6)
C1 N1 1.370(8)
C1 C2 1.384(9)
C1 C6 1.403(8)
C2 C3 1.363(10)
C2 H2 0.9300
C3 C4 1.378(10)
C3 H3 0.9300
C4 C5 1.372(9)
C4 H4 0.9300
C5 C6 1.375(8)
C5 H5 0.9300
C6 C7 1.487(8)
C7 O2 1.452(6)
C7 C9 1.525(8)
C7 C8 1.560(8)
C8 O1 1.201(7)
C8 N1 1.342(8)
C9 C10 1.513(7)
C9 H9A 0.9700
C9 H9B 0.9700
C10 C15 1.373(8)
C10 C11 1.377(8)
C11 C12 1.387(8)
C11 H11 0.9300
C12 C13 1.376(8)
C12 H12 0.9300
C13 C14 1.383(8)
C13 C16 1.514(8)
C14 C15 1.372(8)
C14 H14 0.9300
C15 H15 0.9300
C16 C18 1.510(10)
C16 C17 1.516(10)
C16 C19 1.518(10)
C17 H17A 0.9600
C17 H17B 0.9600
C17 H17C 0.9600
C18 H18A 0.9600
C18 H18B 0.9600
C18 H18C 0.9600
C19 H19A 0.9600
C19 H19B 0.9600
C19 H19C 0.9600
C20 N2 1.311(6)
C20 C21 1.477(7)
C21 C22 1.378(7)
C21 C26 1.396(7)
C22 C23 1.400(8)
C22 H22 0.9300
C23 C24 1.358(8)
C23 H23 0.9300
C24 C25 1.368(8)
C24 Cl1 1.728(6)
C25 C26 1.366(8)
C25 H25 0.9300
C26 H26 0.9300
C27 O5 1.453(7)
C27 C28 1.455(9)
C27 H27A 0.9700
C27 H27B 0.9700
C28 H28A 0.9600
C28 H28B 0.9600
C28 H28C 0.9600
C29 C30 1.324(10)
C29 O6 1.342(10)
C29 H29A 0.9700
C29 H29B 0.9700
C30 H30A 0.9600
C30 H30B 0.9600
C30 H30C 0.9600
C31 N3 1.380(7)
C31 C32 1.383(8)
C31 C36 1.391(8)
C32 C33 1.393(9)
C32 H32 0.9300
C33 C34 1.372(9)
C33 H33 0.9300
C34 C35 1.381(9)
C34 H34 0.9300
C35 C36 1.395(8)
C35 H35 0.9300
C36 C37 1.484(8)
C37 O8 1.439(6)
C37 C39 1.526(7)
C37 C38 1.550(7)
C38 O7 1.208(7)
C38 N3 1.359(7)
C39 C40 1.519(7)
C39 H39A 0.9700
C39 H39B 0.9700
C40 C41 1.364(8)
C40 C45 1.371(7)
C41 C42 1.394(8)
C41 H41 0.9300
C42 C43 1.372(8)
C42 H42 0.9300
C43 C44 1.365(8)
C43 C46 1.546(8)
C44 C45 1.395(8)
C44 H44 0.9300
C45 H45 0.9300
C46 C48 1.500(10)
C46 C49 1.534(10)
C46 C47 1.554(9)
C47 H47A 0.9600
C47 H47B 0.9600
C47 H47C 0.9600
C48 H48A 0.9600
C48 H48B 0.9600
C48 H48C 0.9600
C49 H49A 0.9600
C49 H49B 0.9600
C49 H49C 0.9600
C50 N4 1.317(6)
C50 C51 1.480(7)
C51 C52 1.356(7)
C51 C56 1.391(8)
C52 C53 1.370(8)
C52 H52 0.9300
C53 C54 1.351(8)
C53 H53 0.9300
C54 C55 1.383(8)
C54 Cl2 1.738(6)
C55 C56 1.378(8)
C55 H55 0.9300
C56 H56 0.9300
C57 C58 1.267(12)
C57 O11 1.682(12)
C57 H57A 0.9700
C57 H57B 0.9700
C58 H58A 0.9600
C58 H58B 0.9600
C58 H58C 0.9600
C59 C60 1.391(10)
C59 O12 1.495(8)
C59 H59A 0.9700
C59 H59B 0.9700
C60 H60A 0.9600
C60 H60B 0.9600
C60 H60C 0.9600
N1 H1A 0.8600
N2 O3 1.243(5)
N2 O2 1.428(5)
N3 H3A 0.8600
N4 O9 1.219(5)
N4 O8 1.446(5)

loop_
_geom_torsion_atom_site_label_1
_geom_torsion_atom_site_label_2
_geom_torsion_atom_site_label_3
_geom_torsion_atom_site_label_4
_geom_torsion
N1 C1 C2 C3 -179.1(6)
C6 C1 C2 C3 0.6(9)
C1 C2 C3 C4 -0.1(11)
C2 C3 C4 C5 0.2(11)
C3 C4 C5 C6 -0.6(10)
C4 C5 C6 C1 1.0(9)
C4 C5 C6 C7 178.0(6)
N1 C1 C6 C5 178.6(5)
C2 C1 C6 C5 -1.0(8)
N1 C1 C6 C7 1.1(6)
C2 C1 C6 C7 -178.6(5)
C5 C6 C7 O2 56.0(8)
C1 C6 C7 O2 -126.8(5)
C5 C6 C7 C9 -65.9(8)
C1 C6 C7 C9 111.3(5)
C5 C6 C7 C8 179.1(6)
C1 C6 C7 C8 -3.7(6)
O2 C7 C8 O1 -55.6(8)
C6 C7 C8 O1 -179.6(6)
C9 C7 C8 O1 57.6(8)
O2 C7 C8 N1 129.2(5)
C6 C7 C8 N1 5.2(6)
C9 C7 C8 N1 -117.7(5)
O2 C7 C9 C10 -61.0(6)
C6 C7 C9 C10 66.4(7)
C8 C7 C9 C10 179.3(5)
C7 C9 C10 C15 82.7(7)
C7 C9 C10 C11 -99.6(7)
C15 C10 C11 C12 0.8(9)
C9 C10 C11 C12 -177.1(5)
C10 C11 C12 C13 0.2(9)
C11 C12 C13 C14 -1.5(9)
C11 C12 C13 C16 179.0(5)
C12 C13 C14 C15 1.9(10)
C16 C13 C14 C15 -178.6(6)
C13 C14 C15 C10 -1.0(11)
C11 C10 C15 C14 -0.4(9)
C9 C10 C15 C14 177.4(6)
C12 C13 C16 C18 -126.8(7)
C14 C13 C16 C18 53.7(9)
C12 C13 C16 C17 -10.4(9)
C14 C13 C16 C17 170.2(6)
C12 C13 C16 C19 110.1(8)
C14 C13 C16 C19 -69.4(9)
O4 P1 C20 N2 -175.9(4)
O6 P1 C20 N2 60.6(4)
O5 P1 C20 N2 -49.0(5)
O4 P1 C20 C21 7.3(5)
O6 P1 C20 C21 -116.2(5)
O5 P1 C20 C21 134.2(4)
N2 C20 C21 C22 -71.1(7)
P1 C20 C21 C22 105.5(6)
N2 C20 C21 C26 114.4(6)
P1 C20 C21 C26 -69.0(7)
C26 C21 C22 C23 -0.6(9)
C20 C21 C22 C23 -175.2(5)
C21 C22 C23 C24 -1.6(9)
C22 C23 C24 C25 2.3(9)
C22 C23 C24 Cl1 -179.5(5)
C23 C24 C25 C26 -0.8(10)
Cl1 C24 C25 C26 -179.0(5)
C24 C25 C26 C21 -1.5(10)
C22 C21 C26 C25 2.1(9)
C20 C21 C26 C25 176.8(6)
N3 C31 C32 C33 -178.8(6)
C36 C31 C32 C33 1.8(10)
C31 C32 C33 C34 -1.1(10)
C32 C33 C34 C35 -0.7(11)
C33 C34 C35 C36 1.9(10)
N3 C31 C36 C35 179.8(5)
C32 C31 C36 C35 -0.7(9)
N3 C31 C36 C37 1.2(7)
C32 C31 C36 C37 -179.3(5)
C34 C35 C36 C31 -1.2(9)
C34 C35 C36 C37 177.0(6)
C31 C36 C37 O8 -129.1(5)
C35 C36 C37 O8 52.5(8)
C31 C36 C37 C39 109.5(5)
C35 C36 C37 C39 -68.9(8)
C31 C36 C37 C38 -5.1(6)
C35 C36 C37 C38 176.6(6)
O8 C37 C38 O7 -54.2(8)
C36 C37 C38 O7 -179.6(6)
C39 C37 C38 O7 58.8(8)
O8 C37 C38 N3 132.6(5)
C36 C37 C38 N3 7.2(6)
C39 C37 C38 N3 -114.3(5)
O8 C37 C39 C40 -55.5(6)
C36 C37 C39 C40 71.8(7)
C38 C37 C39 C40 -175.1(5)
C37 C39 C40 C41 -94.4(7)
C37 C39 C40 C45 92.2(7)
C45 C40 C41 C42 1.2(9)
C39 C40 C41 C42 -172.4(5)
C40 C41 C42 C43 1.3(9)
C41 C42 C43 C44 -4.1(9)
C41 C42 C43 C46 175.0(5)
C42 C43 C44 C45 4.6(9)
C46 C43 C44 C45 -174.4(6)
C41 C40 C45 C44 -0.7(9)
C39 C40 C45 C44 172.9(6)
C43 C44 C45 C40 -2.3(10)
C44 C43 C46 C48 -4.7(9)
C42 C43 C46 C48 176.3(6)
C44 C43 C46 C49 -126.1(7)
C42 C43 C46 C49 54.9(8)
C44 C43 C46 C47 113.4(7)
C42 C43 C46 C47 -65.6(8)
O10 P2 C50 N4 -174.4(4)
O12 P2 C50 N4 -47.7(5)
O11 P2 C50 N4 62.7(5)
O10 P2 C50 C51 5.6(5)
O12 P2 C50 C51 132.2(5)
O11 P2 C50 C51 -117.3(5)
N4 C50 C51 C52 97.7(7)
P2 C50 C51 C52 -82.3(6)
N4 C50 C51 C56 -85.9(7)
P2 C50 C51 C56 94.1(6)
C56 C51 C52 C53 1.2(9)
C50 C51 C52 C53 177.6(5)
C51 C52 C53 C54 -1.5(9)
C52 C53 C54 C55 1.5(10)
C52 C53 C54 Cl2 -179.1(5)
C53 C54 C55 C56 -1.2(11)
Cl2 C54 C55 C56 179.4(5)
C54 C55 C56 C51 0.9(11)
C52 C51 C56 C55 -0.9(10)
C50 C51 C56 C55 -177.3(6)
O1 C8 N1 C1 -180.0(6)
C7 C8 N1 C1 -5.0(6)
C2 C1 N1 C8 -177.7(6)
C6 C1 N1 C8 2.6(7)
C21 C20 N2 O3 178.6(5)
P1 C20 N2 O3 1.8(7)
C21 C20 N2 O2 -1.4(7)
P1 C20 N2 O2 -178.1(3)
O7 C38 N3 C31 179.9(6)
C37 C38 N3 C31 -7.1(6)
C32 C31 N3 C38 -175.5(6)
C36 C31 N3 C38 4.0(7)
C51 C50 N4 O9 -177.1(6)
P2 C50 N4 O9 2.9(7)
C51 C50 N4 O8 2.9(7)
P2 C50 N4 O8 -177.2(3)
O3 N2 O2 C7 37.6(6)
C20 N2 O2 C7 -142.4(4)
C6 C7 O2 N2 52.8(6)
C9 C7 O2 N2 -178.3(4)
C8 C7 O2 N2 -63.9(6)
C28 C27 O5 P1 86.5(7)
O4 P1 O5 C27 27.7(6)
O6 P1 O5 C27 155.0(5)
C20 P1 O5 C27 -95.7(5)
C30 C29 O6 P1 152.8(10)
O4 P1 O6 C29 74.5(8)
O5 P1 O6 C29 -52.7(8)
C20 P1 O6 C29 -166.1(8)
C36 C37 O8 N4 53.3(6)
C39 C37 O8 N4 -179.2(4)
C38 C37 O8 N4 -65.1(5)
O9 N4 O8 C37 37.4(6)
C50 N4 O8 C37 -142.6(4)
O10 P2 O11 C57 130.4(6)
O12 P2 O11 C57 3.8(7)
C50 P2 O11 C57 -111.0(7)
C58 C57 O11 P2 -119.5(9)
C60 C59 O12 P2 87.1(7)
O10 P2 O12 C59 31.1(6)
O11 P2 O12 C59 157.4(5)
C50 P2 O12 C59 -91.5(5)
